data_2211620
loop_
_publ_author_name
'Guo, Hui-Zhen'
'She, Neng-Fang'
'Li, Yi-Tao'

_publ_section_title
;Diethyl
 2,6-bis(4-methylbenzyl)-4,8-dioxo-2,3,6,7-tetrahydro-1<i>H</i>,5<i>H</i>-2,3a,4a,6,7a,8a-hexaazacyclopenta[<i>def</i>]fluorene-8b,8c-dicarboxylate
;
_journal_coeditor_code SJ2153
_journal_issue 12
_journal_name_full 'Acta Crystallographica Section E'
_journal_page_first o5596
_journal_page_last o5597
_journal_paper_doi 10.1107/S1600536806046927
_journal_volume 62
_journal_year 2006
_chemical_formula_iupac 'C30 H36 N6 O6'
_chemical_formula_moiety 'C30 H36 N6 O6'
_chemical_formula_sum 'C30 H36 N6 O6'
_chemical_formula_weight 576.65
_chemical_name_systematic
;
Diethyl 2,6-bis(4-methylbenzyl)-4,8-dioxo
2,3,6,7-tetrahydro-1H,5H-2,3a,4a,6,7a,8a-
hexaazacyclopenta[def]fluorene-8b,8c-dicarboxylate
;
_space_group_IT_number 14
_symmetry_cell_setting monoclinic
_symmetry_space_group_name_Hall '-P 2ybc'
_symmetry_space_group_name_H-M 'P 1 21/c 1'
_atom_sites_solution_hydrogens geom
_atom_sites_solution_primary direct
_atom_sites_solution_secondary difmap
_audit_creation_method SHELXL-97
_cell_angle_alpha 90.00
_cell_angle_beta 94.1600(10)
_cell_angle_gamma 90.00
_cell_formula_units_Z 4
_cell_length_a 16.9160(8)
_cell_length_b 13.6411(6)
_cell_length_c 12.9597(2)
_cell_measurement_reflns_used 5736
_cell_measurement_temperature 292(2)
_cell_measurement_theta_max 22.28
_cell_measurement_theta_min 2.41
_cell_volume 2982.6(2)
_computing_cell_refinement 'SAINT (Bruker, 1999)'
_computing_data_collection 'SMART (Bruker, 1997)'
_computing_data_reduction SAINT
_computing_molecular_graphics 'PLATON (Spek, 2003)'
_computing_publication_material 'SHELXTL (Sheldrick, 1997b)'
_computing_structure_refinement 'SHELXL97 (Sheldrick, 1997a)'
_computing_structure_solution 'SHELXS97 (Sheldrick, 1997a)'
_diffrn_ambient_temperature 292(2)
_diffrn_measured_fraction_theta_full 0.997
_diffrn_measured_fraction_theta_max 0.997
_diffrn_measurement_device_type 'Bruker SMART 4K CCD area-detector'
_diffrn_measurement_method '\f and \w'
_diffrn_radiation_monochromator graphite
_diffrn_radiation_source 'fine-focus sealed tube'
_diffrn_radiation_type MoK\a
_diffrn_radiation_wavelength 0.71073
_diffrn_reflns_av_R_equivalents 0.0676
_diffrn_reflns_av_sigmaI/netI 0.0461
_diffrn_reflns_limit_h_max 21
_diffrn_reflns_limit_h_min -21
_diffrn_reflns_limit_k_max 17
_diffrn_reflns_limit_k_min -17
_diffrn_reflns_limit_l_max 16
_diffrn_reflns_limit_l_min -16
_diffrn_reflns_number 33094
_diffrn_reflns_theta_full 27.00
_diffrn_reflns_theta_max 27.00
_diffrn_reflns_theta_min 1.92
_diffrn_standards_number 0
_exptl_absorpt_coefficient_mu 0.091
_exptl_absorpt_correction_type none
_exptl_crystal_colour colorless
_exptl_crystal_density_diffrn 1.284
_exptl_crystal_density_method 'not measured'
_exptl_crystal_description block
_exptl_crystal_F_000 1224
_exptl_crystal_size_max 0.30
_exptl_crystal_size_mid 0.20
_exptl_crystal_size_min 0.20
_refine_diff_density_max 0.302
_refine_diff_density_min -0.239
_refine_ls_extinction_method none
_refine_ls_goodness_of_fit_ref 1.011
_refine_ls_hydrogen_treatment constr
_refine_ls_matrix_type full
_refine_ls_number_parameters 455
_refine_ls_number_reflns 6504
_refine_ls_number_restraints 95
_refine_ls_restrained_S_all 1.047
_refine_ls_R_factor_all 0.1047
_refine_ls_R_factor_gt 0.0645
_refine_ls_shift/su_max 0.000
_refine_ls_shift/su_mean 0.000
_refine_ls_structure_factor_coef Fsqd
_refine_ls_weighting_details 'please provide'
_refine_ls_weighting_scheme calc
_refine_ls_wR_factor_gt 0.1770
_refine_ls_wR_factor_ref 0.1970
_reflns_number_gt 3764
_reflns_number_total 6504
_reflns_threshold_expression I>2\s(I)
_cod_data_source_file sj2153.cif
_cod_data_source_block I
_cod_depositor_comments
;
The following automatic conversions were performed:
'_symmetry_cell_setting' value 'Monoclinic' changed to 'monoclinic'
according to '/home/saulius/struct/CIF-dictionaries/cif_core.dic'
dictionary named 'cif_core.dic' version 2.4.1 from 2010-06-29.

Automatic conversion script
Id: cif_fix_enum 1527 2010-12-29 10:47:43Z saulius 

The following automatic conversions were performed:

'_symmetry_cell_setting' value 'Monoclinic' changed to 'monoclinic'
according to /home/saulius/struct/CIF-dictionaries/cif_core.dic
dictionary named 'cif_core.dic' version 2.4.1 from 2010-06-29.

Automatic conversion script
Id: cif_fix_values 1715 2011-07-08 13:25:40Z adriana 
;
_cod_original_sg_symbol_H-M 'P 21/c'
_cod_database_code 2211620
_cod_database_fobs_code 2211620

loop_
_symmetry_equiv_pos_as_xyz
'x, y, z'
'-x, y+1/2, -z+1/2'
'-x, -y, -z'
'x, -y-1/2, z-1/2'

loop_
_atom_site_type_symbol
_atom_site_label
_atom_site_fract_x
_atom_site_fract_y
_atom_site_fract_z
_atom_site_U_iso_or_equiv
_atom_site_adp_type
_atom_site_calc_flag
_atom_site_refinement_flags
_atom_site_occupancy
_atom_site_disorder_assembly
_atom_site_disorder_group
C C1 0.1488(2) 0.6114(3) 1.2997(3) 0.1216(13) Uani d . 1 . .
H H1A 0.1929 0.6256 1.3481 0.182 Uiso calc R 1 . .
H H1B 0.1247 0.5508 1.3183 0.182 Uiso calc R 1 . .
H H1C 0.1106 0.6634 1.3008 0.182 Uiso calc R 1 . .
C C2 0.17739(17) 0.6025(2) 1.1916(3) 0.0825(8) Uani d . 1 . .
C C3 0.16737(18) 0.5161(2) 1.1373(3) 0.0910(9) Uani d . 1 . .
H H3 0.1431 0.4632 1.1673 0.109 Uiso calc R 1 . .
C C4 0.21362(18) 0.6775(2) 1.1457(3) 0.0867(9) Uani d . 1 . .
H H4 0.2213 0.7364 1.1811 0.104 Uiso calc R 1 . .
C C5 0.19305(17) 0.5069(2) 1.0380(3) 0.0816(9) Uani d . 1 . .
H H5 0.1848 0.4482 1.0024 0.098 Uiso calc R 1 . .
C C6 0.23943(17) 0.6690(2) 1.0479(2) 0.0796(8) Uani d . 1 . .
H H6 0.2636 0.7224 1.0187 0.095 Uiso calc R 1 . .
C C7 0.23035(14) 0.58301(18) 0.9920(2) 0.0651(7) Uani d . 1 . .
C C8 0.26021(15) 0.5743(2) 0.8853(2) 0.0712(7) Uani d . 1 . .
H H8A 0.2397 0.5146 0.8526 0.085 Uiso calc R 1 . .
H H8B 0.2410 0.6293 0.8432 0.085 Uiso calc R 1 . .
C C9 0.38054(15) 0.48046(19) 0.92974(18) 0.0644(7) Uani d . 1 . .
H H9A 0.3525 0.4602 0.9889 0.077 Uiso calc R 1 . .
H H9B 0.4357 0.4905 0.9534 0.077 Uiso calc R 1 . .
C C10 0.38210(15) 0.59895(19) 0.7944(2) 0.0683(7) Uani d . 1 . .
H H10A 0.3548 0.6563 0.7653 0.082 Uiso calc R 1 . .
H H10B 0.4373 0.6165 0.8096 0.082 Uiso calc R 1 . .
C C11 0.31452(13) 0.33512(16) 0.84443(18) 0.0530(6) Uani d . 1 . .
C C12 0.31140(13) 0.51139(17) 0.64789(18) 0.0550(6) Uani d . 1 . .
C C13 0.40439(13) 0.42510(16) 0.75289(17) 0.0508(5) Uani d . 1 . .
C C14 0.49490(13) 0.41024(19) 0.75826(17) 0.0572(6) Uani d . 1 . .
C C15 0.62090(14) 0.4791(2) 0.7402(3) 0.0865(9) Uani d . 1 . .
H H15A 0.6422 0.4954 0.8096 0.104 Uiso calc R 1 . .
H H15B 0.6362 0.4124 0.7253 0.104 Uiso calc R 1 . .
C C16 0.65248(19) 0.5461(2) 0.6658(3) 0.0954(10) Uani d . 1 . .
H H16A 0.6362 0.5249 0.5968 0.143 Uiso calc R 1 . .
H H16B 0.7093 0.5465 0.6749 0.143 Uiso calc R 1 . .
H H16C 0.6327 0.6110 0.6765 0.143 Uiso calc R 1 . .
C C17 0.35785(12) 0.35177(16) 0.67906(16) 0.0492(5) Uani d . 1 . .
C C18 0.40849(13) 0.2853(2) 0.6139(2) 0.0633(7) Uani d . 1 A .
C C19 0.5019(3) 0.2745(4) 0.4962(5) 0.0759(14) Uani d PD 0.68 A 1
H H19A 0.5250 0.2238 0.5413 0.091 Uiso calc PR 0.68 A 1
H H19B 0.4728 0.2437 0.4376 0.091 Uiso calc PR 0.68 A 1
C C20 0.5627(5) 0.3386(5) 0.4617(6) 0.112(2) Uani d PD 0.68 A 1
H H20A 0.5385 0.3961 0.4306 0.168 Uiso calc PR 0.68 A 1
H H20B 0.5920 0.3050 0.4119 0.168 Uiso calc PR 0.68 A 1
H H20C 0.5979 0.3573 0.5198 0.168 Uiso calc PR 0.68 A 1
C C19' 0.4942(5) 0.3212(8) 0.4627(6) 0.056(2) Uani d PD 0.32 A 2
H H19C 0.4953 0.3793 0.4196 0.067 Uiso calc PR 0.32 A 2
H H19D 0.4717 0.2673 0.4215 0.067 Uiso calc PR 0.32 A 2
C C20' 0.5755(5) 0.2963(9) 0.5089(9) 0.072(3) Uani d PD 0.32 A 2
H H20D 0.5982 0.3526 0.5441 0.107 Uiso calc PR 0.32 A 2
H H20E 0.6082 0.2769 0.4550 0.107 Uiso calc PR 0.32 A 2
H H20F 0.5720 0.2434 0.5572 0.107 Uiso calc PR 0.32 A 2
C C21 0.24081(14) 0.25072(18) 0.6994(2) 0.0642(7) Uani d . 1 B .
H H21A 0.2119 0.2190 0.7520 0.077 Uiso calc R 1 . .
H H21B 0.2541 0.2014 0.6496 0.077 Uiso calc R 1 . .
C C22 0.23384(13) 0.3740(2) 0.56892(18) 0.0619(6) Uani d . 1 B .
H H22A 0.2011 0.4253 0.5364 0.074 Uiso calc R 1 . .
H H22B 0.2452 0.3266 0.5161 0.074 Uiso calc R 1 . .
C C23 0.1153(2) 0.2968(3) 0.6140(3) 0.0672(11) Uani d PD 0.60 B 1
H H23A 0.1193 0.2450 0.5634 0.081 Uiso calc PR 0.60 B 1
H H23B 0.0884 0.3516 0.5791 0.081 Uiso calc PR 0.60 B 1
C C24 0.0637(3) 0.2597(4) 0.6986(3) 0.0674(17) Uani d PGDU 0.60 B 1
C C25 0.0215(3) 0.1727(4) 0.6853(4) 0.086(2) Uani d PGU 0.60 B 1
H H25 0.0238 0.1370 0.6245 0.103 Uiso calc PR 0.60 B 1
C C26 -0.0241(3) 0.1390(4) 0.7630(5) 0.087(2) Uani d PGDU 0.60 B 1
H H26 -0.0523 0.0807 0.7541 0.105 Uiso calc PR 0.60 B 1
C C27 -0.0274(4) 0.1923(5) 0.8539(4) 0.094(2) Uani d PGDU 0.60 B 1
C C28 0.0148(4) 0.2794(4) 0.8671(4) 0.098(2) Uani d PGDU 0.60 B 1
H H28 0.0125 0.3151 0.9280 0.118 Uiso calc PR 0.60 B 1
C C29 0.0603(3) 0.3131(4) 0.7895(4) 0.090(2) Uani d PGU 0.60 B 1
H H29 0.0885 0.3713 0.7984 0.108 Uiso calc PR 0.60 B 1
C C30 -0.0707(4) 0.1486(7) 0.9437(6) 0.122(3) Uani d PDU 0.60 B 1
H H30A -0.0891 0.2006 0.9858 0.182 Uiso calc PR 0.60 B 1
H H30B -0.0349 0.1074 0.9851 0.182 Uiso calc PR 0.60 B 1
H H30C -0.1151 0.1104 0.9164 0.182 Uiso calc PR 0.60 B 1
C C23' 0.1344(3) 0.3647(5) 0.6941(5) 0.0688(16) Uani d PD 0.40 B 2
H H23C 0.1049 0.4072 0.6452 0.083 Uiso calc PR 0.40 B 2
H H23D 0.1576 0.4061 0.7491 0.083 Uiso calc PR 0.40 B 2
C C24' 0.0752(5) 0.2963(6) 0.7411(8) 0.077(3) Uani d PGDU 0.40 B 2
C C25' 0.0443(5) 0.2155(7) 0.6871(6) 0.085(4) Uani d PGU 0.40 B 2
H H25' 0.0559 0.2054 0.6189 0.102 Uiso calc PR 0.40 B 2
C C26' -0.0038(6) 0.1498(7) 0.7350(7) 0.104(4) Uani d PGDU 0.40 B 2
H H26' -0.0245 0.0957 0.6988 0.125 Uiso calc PR 0.40 B 2
C C27' -0.0210(7) 0.1649(7) 0.8367(8) 0.103(4) Uani d PGDU 0.40 B 2
C C28' 0.0099(8) 0.2456(8) 0.8907(7) 0.149(6) Uani d PGDU 0.40 B 2
H H28' -0.0016 0.2558 0.9589 0.179 Uiso calc PR 0.40 B 2
C C29' 0.0580(7) 0.3113(7) 0.8428(7) 0.156(7) Uani d PGU 0.40 B 2
H H29' 0.0788 0.3655 0.8790 0.187 Uiso calc PR 0.40 B 2
C C30' -0.0766(9) 0.0937(11) 0.8887(12) 0.158(6) Uani d PDU 0.40 B 2
H H30D -0.0457 0.0490 0.9323 0.236 Uiso calc PR 0.40 B 2
H H30E -0.1074 0.0574 0.8364 0.236 Uiso calc PR 0.40 B 2
H H30F -0.1115 0.1301 0.9296 0.236 Uiso calc PR 0.40 B 2
N N1 0.34768(12) 0.57253(15) 0.89095(17) 0.0653(6) Uani d . 1 . .
N N2 0.37579(10) 0.40206(14) 0.85312(13) 0.0526(5) Uani d . 1 . .
N N3 0.37741(10) 0.52059(13) 0.71721(14) 0.0545(5) Uani d . 1 . .
N N4 0.31281(10) 0.29424(13) 0.74679(14) 0.0521(5) Uani d . 1 . .
N N5 0.30724(10) 0.41589(13) 0.61293(13) 0.0505(5) Uani d . 1 . .
N N6 0.19131(12) 0.32638(16) 0.64762(17) 0.0715(6) Uani d D 1 . .
O O1 0.27191(10) 0.31311(12) 0.91181(12) 0.0680(5) Uani d . 1 . .
O O2 0.26710(10) 0.57730(12) 0.61946(14) 0.0736(5) Uani d . 1 . .
O O3 0.52286(10) 0.33102(14) 0.78115(16) 0.0847(6) Uani d . 1 . .
O O4 0.53408(9) 0.48739(13) 0.73355(14) 0.0717(5) Uani d . 1 . .
O O5 0.40873(12) 0.19732(16) 0.61712(17) 0.0949(7) Uani d . 1 . .
O O6 0.44897(11) 0.33889(15) 0.55302(14) 0.0801(6) Uani d D 1 . .

loop_
_atom_site_aniso_label
_atom_site_aniso_U_11
_atom_site_aniso_U_22
_atom_site_aniso_U_33
_atom_site_aniso_U_12
_atom_site_aniso_U_13
_atom_site_aniso_U_23
C1 0.117(3) 0.149(3) 0.105(3) 0.036(2) 0.045(2) -0.003(2)
C2 0.0678(18) 0.088(2) 0.094(2) 0.0191(16) 0.0206(16) -0.0106(17)
C3 0.0750(19) 0.080(2) 0.122(3) -0.0002(15) 0.0369(19) -0.0018(19)
C4 0.084(2) 0.081(2) 0.097(2) 0.0011(16) 0.0182(18) -0.0314(18)
C5 0.0757(18) 0.0651(17) 0.107(2) -0.0071(14) 0.0242(17) -0.0184(16)
C6 0.0794(19) 0.0623(17) 0.099(2) -0.0048(13) 0.0181(16) -0.0141(15)
C7 0.0527(14) 0.0611(15) 0.0817(18) 0.0075(11) 0.0069(13) -0.0092(13)
C8 0.0620(16) 0.0675(17) 0.0832(19) 0.0090(12) 0.0001(14) -0.0080(13)
C9 0.0547(14) 0.0812(18) 0.0564(14) 0.0074(12) -0.0012(11) -0.0058(13)
C10 0.0631(16) 0.0620(15) 0.0801(18) -0.0022(12) 0.0071(13) -0.0053(13)
C11 0.0472(12) 0.0573(13) 0.0547(14) 0.0125(11) 0.0051(11) 0.0116(11)
C12 0.0494(13) 0.0596(15) 0.0569(13) 0.0076(11) 0.0099(11) 0.0148(11)
C13 0.0443(12) 0.0547(13) 0.0534(13) 0.0052(10) 0.0043(10) 0.0054(10)
C14 0.0466(13) 0.0711(16) 0.0537(14) 0.0062(12) 0.0028(10) 0.0120(12)
C15 0.0421(14) 0.109(2) 0.108(2) -0.0052(14) 0.0032(14) 0.0201(19)
C16 0.0726(19) 0.103(2) 0.112(2) -0.0251(17) 0.0151(18) 0.000(2)
C17 0.0427(11) 0.0522(12) 0.0526(13) 0.0089(9) 0.0042(10) 0.0051(10)
C18 0.0460(13) 0.0753(18) 0.0690(16) 0.0089(12) 0.0075(12) -0.0097(14)
C19 0.088(4) 0.063(3) 0.082(3) 0.002(3) 0.042(3) -0.005(2)
C20 0.107(5) 0.092(5) 0.147(7) -0.016(4) 0.074(5) -0.006(4)
C19' 0.058(5) 0.051(5) 0.062(6) 0.005(4) 0.023(4) 0.003(4)
C20' 0.054(5) 0.083(8) 0.081(7) 0.006(5) 0.024(5) 0.008(5)
C21 0.0537(14) 0.0630(15) 0.0757(16) -0.0016(11) 0.0039(12) 0.0042(12)
C22 0.0504(13) 0.0806(17) 0.0541(14) 0.0083(12) -0.0002(11) 0.0026(12)
C23 0.051(2) 0.086(3) 0.064(3) -0.009(2) -0.003(2) -0.011(2)
C24 0.052(3) 0.069(4) 0.079(4) -0.005(3) -0.006(3) -0.019(3)
C25 0.081(4) 0.062(4) 0.116(5) -0.013(3) 0.010(3) 0.008(3)
C26 0.061(4) 0.086(4) 0.118(5) -0.022(3) 0.022(4) 0.008(4)
C27 0.044(3) 0.123(5) 0.115(5) 0.006(4) 0.010(3) 0.030(4)
C28 0.091(4) 0.126(5) 0.077(4) -0.013(4) -0.006(3) 0.020(4)
C29 0.070(4) 0.101(5) 0.097(6) -0.027(3) -0.010(3) 0.006(4)
C30 0.073(4) 0.171(8) 0.123(6) -0.026(5) 0.022(4) 0.038(5)
C23' 0.058(4) 0.071(4) 0.078(4) 0.005(3) 0.003(3) -0.009(3)
C24' 0.054(5) 0.086(6) 0.092(7) -0.006(4) 0.011(5) -0.009(5)
C25' 0.103(7) 0.063(7) 0.092(6) 0.015(6) 0.022(5) -0.009(5)
C26' 0.078(7) 0.103(7) 0.134(8) -0.038(5) 0.030(6) 0.018(6)
C27' 0.068(7) 0.101(6) 0.141(9) 0.006(5) 0.025(6) 0.029(7)
C28' 0.164(10) 0.176(10) 0.112(8) -0.041(8) 0.041(7) 0.022(7)
C29' 0.146(9) 0.190(10) 0.130(10) -0.048(7) 0.007(8) 0.013(7)
C30' 0.115(9) 0.183(13) 0.180(13) -0.014(9) 0.046(10) 0.047(10)
N1 0.0574(12) 0.0669(13) 0.0720(14) 0.0034(10) 0.0072(10) -0.0115(10)
N2 0.0476(10) 0.0627(11) 0.0476(10) 0.0071(9) 0.0038(8) 0.0026(9)
N3 0.0509(11) 0.0518(11) 0.0605(12) 0.0033(8) 0.0022(9) 0.0026(9)
N4 0.0488(10) 0.0519(11) 0.0562(11) 0.0044(8) 0.0074(9) 0.0046(9)
N5 0.0458(10) 0.0585(12) 0.0474(10) 0.0066(8) 0.0044(8) 0.0039(8)
N6 0.0459(11) 0.0917(16) 0.0773(14) 0.0052(11) 0.0064(10) 0.0220(12)
O1 0.0681(11) 0.0774(12) 0.0606(10) 0.0014(9) 0.0186(9) 0.0169(8)
O2 0.0665(11) 0.0672(11) 0.0858(13) 0.0190(9) -0.0033(9) 0.0195(9)
O3 0.0558(11) 0.0869(14) 0.1120(16) 0.0171(10) 0.0110(10) 0.0250(11)
O4 0.0461(9) 0.0742(11) 0.0948(13) -0.0022(8) 0.0045(9) 0.0178(9)
O5 0.0841(14) 0.0743(14) 0.1276(18) 0.0186(11) 0.0168(12) -0.0280(12)
O6 0.0663(11) 0.1049(14) 0.0724(12) 0.0029(10) 0.0273(10) -0.0229(11)

loop_
_atom_type_symbol
_atom_type_description
_atom_type_scat_dispersion_real
_atom_type_scat_dispersion_imag
_atom_type_scat_source
C C 0.0033 0.0016 'International Tables Vol C Tables 4.2.6.8 and 6.1.1.4'
H H 0.0000 0.0000 'International Tables Vol C Tables 4.2.6.8 and 6.1.1.4'
N N 0.0061 0.0033 'International Tables Vol C Tables 4.2.6.8 and 6.1.1.4'
O O 0.0106 0.0060 'International Tables Vol C Tables 4.2.6.8 and 6.1.1.4'

loop_
_geom_angle_atom_site_label_1
_geom_angle_atom_site_label_2
_geom_angle_atom_site_label_3
_geom_angle
C2 C1 H1A 109.5
C2 C1 H1B 109.5
H1A C1 H1B 109.5
C2 C1 H1C 109.5
H1A C1 H1C 109.5
H1B C1 H1C 109.5
C4 C2 C3 117.7(3)
C4 C2 C1 122.0(3)
C3 C2 C1 120.3(3)
C2 C3 C5 121.0(3)
C2 C3 H3 119.5
C5 C3 H3 119.5
C2 C4 C6 121.7(3)
C2 C4 H4 119.1
C6 C4 H4 119.1
C7 C5 C3 121.1(3)
C7 C5 H5 119.5
C3 C5 H5 119.5
C4 C6 C7 121.7(3)
C4 C6 H6 119.2
C7 C6 H6 119.2
C5 C7 C6 116.8(3)
C5 C7 C8 122.2(2)
C6 C7 C8 121.0(2)
N1 C8 C7 110.9(2)
N1 C8 H8A 109.5
C7 C8 H8A 109.5
N1 C8 H8B 109.5
C7 C8 H8B 109.5
H8A C8 H8B 108.1
N1 C9 N2 113.51(19)
N1 C9 H9A 108.9
N2 C9 H9A 108.9
N1 C9 H9B 108.9
N2 C9 H9B 108.9
H9A C9 H9B 107.7
N3 C10 N1 113.6(2)
N3 C10 H10A 108.9
N1 C10 H10A 108.9
N3 C10 H10B 108.9
N1 C10 H10B 108.9
H10A C10 H10B 107.7
O1 C11 N2 126.1(2)
O1 C11 N4 126.0(2)
N2 C11 N4 107.92(18)
O2 C12 N5 125.8(2)
O2 C12 N3 125.6(2)
N5 C12 N3 108.52(18)
N3 C13 N2 111.30(17)
N3 C13 C14 115.01(18)
N2 C13 C14 108.99(17)
N3 C13 C17 104.39(17)
N2 C13 C17 102.95(17)
C14 C13 C17 113.54(18)
O3 C14 O4 126.1(2)
O3 C14 C13 119.9(2)
O4 C14 C13 114.0(2)
C16 C15 O4 109.0(2)
C16 C15 H15A 109.9
O4 C15 H15A 109.9
C16 C15 H15B 109.9
O4 C15 H15B 109.9
H15A C15 H15B 108.3
C15 C16 H16A 109.5
C15 C16 H16B 109.5
H16A C16 H16B 109.5
C15 C16 H16C 109.5
H16A C16 H16C 109.5
H16B C16 H16C 109.5
N4 C17 N5 111.84(16)
N4 C17 C18 110.73(19)
N5 C17 C18 110.91(18)
N4 C17 C13 104.02(17)
N5 C17 C13 102.99(17)
C18 C17 C13 116.00(18)
O5 C18 O6 125.4(2)
O5 C18 C17 124.7(2)
O6 C18 C17 109.8(2)
C20 C19 O6 105.3(4)
C20 C19 H19A 110.7
O6 C19 H19A 110.7
C20 C19 H19B 110.7
O6 C19 H19B 110.7
H19A C19 H19B 108.8
O6 C19' C20' 103.6(7)
O6 C19' H19C 111.0
C20' C19' H19C 111.0
O6 C19' H19D 111.0
C20' C19' H19D 111.0
H19C C19' H19D 109.0
C19' C20' H20D 109.5
C19' C20' H20E 109.5
H20D C20' H20E 109.5
C19' C20' H20F 109.5
H20D C20' H20F 109.5
H20E C20' H20F 109.5
N4 C21 N6 109.94(19)
N4 C21 H21A 109.7
N6 C21 H21A 109.7
N4 C21 H21B 109.7
N6 C21 H21B 109.7
H21A C21 H21B 108.2
N6 C22 N5 110.89(18)
N6 C22 H22A 109.5
N5 C22 H22A 109.5
N6 C22 H22B 109.5
N5 C22 H22B 109.5
H22A C22 H22B 108.0
N6 C23 C24 115.7(3)
N6 C23 H23A 108.4
C24 C23 H23A 108.4
N6 C23 H23B 108.4
C24 C23 H23B 108.4
H23A C23 H23B 107.4
C25 C24 C29 120.0
C25 C24 C23 120.4(4)
C29 C24 C23 119.6(4)
C24 C25 C26 120.0
C24 C25 H25 120.0
C26 C25 H25 120.0
C25 C26 C27 120.0
C25 C26 H26 120.0
C27 C26 H26 120.0
C28 C27 C26 120.0
C28 C27 C30 120.4(3)
C26 C27 C30 119.3(3)
C27 C28 C29 120.0
C27 C28 H28 120.0
C29 C28 H28 120.0
C28 C29 C24 120.0
C28 C29 H29 120.0
C24 C29 H29 120.0
N6 C23' C24' 118.3(6)
N6 C23' H23C 107.7
C24' C23' H23C 107.7
N6 C23' H23D 107.7
C24' C23' H23D 107.7
H23C C23' H23D 107.1
C25' C24' C29' 120.0
C25' C24' C23' 121.2(7)
C29' C24' C23' 118.5(7)
C24' C25' C26' 120.0
C24' C25' H25' 120.0
C26' C25' H25' 120.0
C25' C26' C27' 120.0
C25' C26' H26' 120.0
C27' C26' H26' 120.0
C28' C27' C26' 120.0
C28' C27' C30' 120.0(4)
C26' C27' C30' 119.9(4)
C29' C28' C27' 120.0
C29' C28' H28' 120.0
C27' C28' H28' 120.0
C28' C29' C24' 120.0
C28' C29' H29' 120.0
C24' C29' H29' 120.0
C27' C30' H30D 109.5
C27' C30' H30E 109.5
H30D C30' H30E 109.5
C27' C30' H30F 109.5
H30D C30' H30F 109.5
H30E C30' H30F 109.5
C9 N1 C10 110.11(18)
C9 N1 C8 112.9(2)
C10 N1 C8 114.4(2)
C11 N2 C13 111.53(18)
C11 N2 C9 123.04(19)
C13 N2 C9 116.41(19)
C12 N3 C13 110.27(18)
C12 N3 C10 120.69(19)
C13 N3 C10 116.11(18)
C11 N4 C17 111.25(18)
C11 N4 C21 120.93(18)
C17 N4 C21 115.55(18)
C12 N5 C22 121.67(19)
C12 N5 C17 111.08(18)
C22 N5 C17 116.44(18)
C23' N6 C23 63.6(3)
C23' N6 C22 125.3(3)
C23 N6 C22 114.0(2)
C23' N6 C21 119.8(4)
C23 N6 C21 115.2(3)
C22 N6 C21 110.10(19)
C14 O4 C15 116.7(2)
C18 O6 C19' 135.9(5)
C18 O6 C19 109.3(3)
C19' O6 C19 30.5(3)

loop_
_geom_bond_atom_site_label_1
_geom_bond_atom_site_label_2
_geom_bond_distance
C1 C2 1.519(4)
C1 H1A 0.9600
C1 H1B 0.9600
C1 H1C 0.9600
C2 C4 1.353(4)
C2 C3 1.377(4)
C3 C5 1.393(4)
C3 H3 0.9300
C4 C6 1.374(4)
C4 H4 0.9300
C5 C7 1.374(4)
C5 H5 0.9300
C6 C7 1.381(4)
C6 H6 0.9300
C7 C8 1.510(4)
C8 N1 1.476(3)
C8 H8A 0.9700
C8 H8B 0.9700
C9 N1 1.449(3)
C9 N2 1.458(3)
C9 H9A 0.9700
C9 H9B 0.9700
C10 N3 1.462(3)
C10 N1 1.464(3)
C10 H10A 0.9700
C10 H10B 0.9700
C11 O1 1.210(2)
C11 N2 1.380(3)
C11 N4 1.381(3)
C12 O2 1.211(3)
C12 N5 1.379(3)
C12 N3 1.387(3)
C13 N3 1.445(3)
C13 N2 1.453(3)
C13 C14 1.541(3)
C13 C17 1.558(3)
C14 O3 1.208(3)
C14 O4 1.296(3)
C15 C16 1.458(4)
C15 O4 1.469(3)
C15 H15A 0.9700
C15 H15B 0.9700
C16 H16A 0.9600
C16 H16B 0.9600
C16 H16C 0.9600
C17 N4 1.437(3)
C17 N5 1.458(3)
C17 C18 1.541(3)
C18 O5 1.201(3)
C18 O6 1.305(3)
C19 C20 1.444(5)
C19 O6 1.487(4)
C19 H19A 0.9700
C19 H19B 0.9700
C20 H20A 0.9600
C20 H20B 0.9600
C20 H20C 0.9600
C19' O6 1.464(7)
C19' C20' 1.499(8)
C19' H19C 0.9700
C19' H19D 0.9700
C20' H20D 0.9600
C20' H20E 0.9600
C20' H20F 0.9600
C21 N4 1.451(3)
C21 N6 1.461(3)
C21 H21A 0.9700
C21 H21B 0.9700
C22 N6 1.444(3)
C22 N5 1.446(3)
C22 H22A 0.9700
C22 H22B 0.9700
C23 N6 1.388(4)
C23 C24 1.535(5)
C23 H23A 0.9700
C23 H23B 0.9700
C24 C25 1.389(3)
C24 C29 1.389(3)
C25 C26 1.389(3)
C25 H25 0.9300
C26 C27 1.389(3)
C26 H26 0.9300
C27 C28 1.389(3)
C27 C30 1.540(6)
C28 C29 1.389(3)
C28 H28 0.9300
C29 H29 0.9300
C30 H30A 0.9600
C30 H30B 0.9600
C30 H30C 0.9600
C23' N6 1.283(6)
C23' C24' 1.527(7)
C23' H23C 0.9700
C23' H23D 0.9700
C24' C25' 1.386(5)
C24' C29' 1.386(5)
C25' C26' 1.386(5)
C25' H25' 0.9300
C26' C27' 1.386(5)
C26' H26' 0.9300
C27' C28' 1.386(5)
C27' C30' 1.542(8)
C28' C29' 1.386(5)
C28' H28' 0.9300
C29' H29' 0.9300
C30' H30D 0.9600
C30' H30E 0.9600
C30' H30F 0.9600

loop_
_geom_hbond_atom_site_label_D
_geom_hbond_atom_site_label_H
_geom_hbond_atom_site_label_A
_geom_hbond_site_symmetry_A
_geom_hbond_distance_DH
_geom_hbond_distance_HA
_geom_hbond_distance_DA
_geom_hbond_angle_DHA
C22 H22B O1 4_565 0.97 2.40 3.356(3) 169.0
C19 H19B O3 4_565 0.97 2.47 3.179(5) 129.4

loop_
_geom_torsion_atom_site_label_1
_geom_torsion_atom_site_label_2
_geom_torsion_atom_site_label_3
_geom_torsion_atom_site_label_4
_geom_torsion
C4 C2 C3 C5 -0.6(5)
C1 C2 C3 C5 179.8(3)
C3 C2 C4 C6 0.3(5)
C1 C2 C4 C6 179.9(3)
C2 C3 C5 C7 1.1(4)
C2 C4 C6 C7 -0.6(5)
C3 C5 C7 C6 -1.3(4)
C3 C5 C7 C8 178.8(2)
C4 C6 C7 C5 1.0(4)
C4 C6 C7 C8 -179.0(3)
C5 C7 C8 N1 -109.7(3)
C6 C7 C8 N1 70.4(3)
N3 C13 C14 O3 -175.5(2)
N2 C13 C14 O3 58.7(3)
C17 C13 C14 O3 -55.4(3)
N3 C13 C14 O4 2.5(3)
N2 C13 C14 O4 -123.2(2)
C17 C13 C14 O4 122.7(2)
N3 C13 C17 N4 -119.20(17)
N2 C13 C17 N4 -2.86(19)
C14 C13 C17 N4 114.80(19)
N3 C13 C17 N5 -2.4(2)
N2 C13 C17 N5 113.95(16)
C14 C13 C17 N5 -128.39(18)
N3 C13 C17 C18 118.9(2)
N2 C13 C17 C18 -124.7(2)
C14 C13 C17 C18 -7.1(3)
N4 C17 C18 O5 1.9(3)
N5 C17 C18 O5 -122.9(3)
C13 C17 C18 O5 120.1(3)
N4 C17 C18 O6 -179.94(18)
N5 C17 C18 O6 55.3(2)
C13 C17 C18 O6 -61.7(3)
N6 C23 C24 C25 -132.4(4)
N6 C23 C24 C29 46.6(5)
C29 C24 C25 C26 0.0
C23 C24 C25 C26 179.0(5)
C24 C25 C26 C27 0.0
C25 C26 C27 C28 0.0
C25 C26 C27 C30 -173.4(7)
C26 C27 C28 C29 0.0
C30 C27 C28 C29 173.3(7)
C27 C28 C29 C24 0.0
C25 C24 C29 C28 0.0
C23 C24 C29 C28 -179.0(5)
N6 C23' C24' C25' -44.4(10)
N6 C23' C24' C29' 130.0(7)
C29' C24' C25' C26' 0.0
C23' C24' C25' C26' 174.3(8)
C24' C25' C26' C27' 0.0
C25' C26' C27' C28' 0.0
C25' C26' C27' C30' 178.0(12)
C26' C27' C28' C29' 0.0
C30' C27' C28' C29' -178.0(12)
C27' C28' C29' C24' 0.0
C25' C24' C29' C28' 0.0
C23' C24' C29' C28' -174.5(8)
N2 C9 N1 C10 -51.7(3)
N2 C9 N1 C8 77.5(3)
N3 C10 N1 C9 51.7(3)
N3 C10 N1 C8 -76.7(3)
C7 C8 N1 C9 73.6(3)
C7 C8 N1 C10 -159.4(2)
O1 C11 N2 C13 -168.7(2)
N4 C11 N2 C13 14.1(2)
O1 C11 N2 C9 -22.9(3)
N4 C11 N2 C9 159.90(18)
N3 C13 N2 C11 104.7(2)
C14 C13 N2 C11 -127.48(19)
C17 C13 N2 C11 -6.6(2)
N3 C13 N2 C9 -43.6(2)
C14 C13 N2 C9 84.3(2)
C17 C13 N2 C9 -154.89(17)
N1 C9 N2 C11 -94.5(3)
N1 C9 N2 C13 49.7(3)
O2 C12 N3 C13 165.7(2)
N5 C12 N3 C13 -17.4(2)
O2 C12 N3 C10 25.8(3)
N5 C12 N3 C10 -157.26(19)
N2 C13 N3 C12 -98.5(2)
C14 C13 N3 C12 137.0(2)
C17 C13 N3 C12 11.9(2)
N2 C13 N3 C10 43.4(2)
C14 C13 N3 C10 -81.2(2)
C17 C13 N3 C10 153.78(18)
N1 C10 N3 C12 88.3(3)
N1 C10 N3 C13 -49.4(3)
O1 C11 N4 C17 166.6(2)
N2 C11 N4 C17 -16.2(2)
O1 C11 N4 C21 26.0(3)
N2 C11 N4 C21 -156.75(18)
N5 C17 N4 C11 -98.9(2)
C18 C17 N4 C11 136.85(18)
C13 C17 N4 C11 11.6(2)
N5 C17 N4 C21 44.0(2)
C18 C17 N4 C21 -80.3(2)
C13 C17 N4 C21 154.43(17)
N6 C21 N4 C11 85.3(2)
N6 C21 N4 C17 -53.7(3)
O2 C12 N5 C22 -24.3(3)
N3 C12 N5 C22 158.76(18)
O2 C12 N5 C17 -167.3(2)
N3 C12 N5 C17 15.8(2)
N6 C22 N5 C12 -91.5(2)
N6 C22 N5 C17 49.6(3)
N4 C17 N5 C12 103.2(2)
C18 C17 N5 C12 -132.6(2)
C13 C17 N5 C12 -7.9(2)
N4 C17 N5 C22 -41.9(2)
C18 C17 N5 C22 82.3(2)
C13 C17 N5 C22 -152.99(18)
C24' C23' N6 C23 54.2(6)
C24' C23' N6 C22 156.1(5)
C24' C23' N6 C21 -51.1(8)
C24 C23 N6 C23' -52.4(5)
C24 C23 N6 C22 -171.4(3)
C24 C23 N6 C21 59.9(5)
N5 C22 N6 C23' 97.5(4)
N5 C22 N6 C23 171.2(3)
N5 C22 N6 C21 -57.5(3)
N4 C21 N6 C23' -97.1(4)
N4 C21 N6 C23 -169.9(3)
N4 C21 N6 C22 59.5(3)
O3 C14 O4 C15 -4.0(4)
C13 C14 O4 C15 178.1(2)
C16 C15 O4 C14 151.8(3)
O5 C18 O6 C19' 12.1(6)
C17 C18 O6 C19' -166.1(5)
O5 C18 O6 C19 -5.9(4)
C17 C18 O6 C19 175.9(3)
C20' C19' O6 C18 -87.4(9)
C20' C19' O6 C19 -52.3(8)
C20 C19 O6 C18 -159.9(5)
C20 C19 O6 C19' 45.2(8)
